data_7060475
loop_
_publ_author_name
'Kukkonen, Esa'
'Lahtinen, Elmeri'
'Myllyperki\"o, Pasi'
'Haukka, Matti'
'Konu, Jari'

_publ_section_title
;
 Nonlinear optical properties of diaromatic stilbene, butadiene and
 thiophene derivatives
;
_journal_issue 15
_journal_name_full 'New Journal of Chemistry'
_journal_page_first 6640
_journal_page_last 6650
_journal_paper_doi 10.1039/D1NJ00456E
_journal_volume 45
_journal_year 2021
_chemical_formula_moiety 'C16 H12 F N O2'
_chemical_formula_sum 'C16 H12 F N O2'
_chemical_formula_weight 269.27
_space_group_crystal_system monoclinic
_space_group_IT_number 7
_space_group_name_Hall 'P -2yc'
_space_group_name_H-M_alt 'P 1 c 1'
_atom_sites_solution_hydrogens geom
_atom_sites_solution_primary dual
_audit_creation_date 2021-03-08
_audit_creation_method
;
Olex2 1.2
(compiled 2018.05.29 svn.r3508 for OlexSys, GUI svn.r5506)
;
_audit_update_record
;
2021-03-12 deposited with the CCDC.	2021-03-19 downloaded from the CCDC.
;
_cell_angle_alpha 90
_cell_angle_beta 104.703(4)
_cell_angle_gamma 90
_cell_formula_units_Z 2
_cell_length_a 7.1272(2)
_cell_length_b 12.8757(4)
_cell_length_c 7.3763(3)
_cell_measurement_reflns_used 2735
_cell_measurement_temperature 120.00(10)
_cell_measurement_theta_max 76.1180
_cell_measurement_theta_min 3.4030
_cell_volume 654.74(4)
_computing_cell_refinement 'CrysAlisPro 1.171.38.43 (Rigaku OD, 2015)'
_computing_data_collection 'CrysAlisPro 1.171.38.43 (Rigaku OD, 2015)'
_computing_data_reduction 'CrysAlisPro 1.171.38.43 (Rigaku OD, 2015)'
_computing_molecular_graphics 'Olex2 (Dolomanov et al., 2009)'
_computing_publication_material 'Olex2 (Dolomanov et al., 2009)'
_computing_structure_refinement 'ShelXL (Sheldrick, 2015)'
_computing_structure_solution 'ShelXD (Sheldrick, 2008)'
_diffrn_ambient_environment N~2~
_diffrn_ambient_temperature 120.00(10)
_diffrn_detector 'CCD plate'
_diffrn_detector_area_resol_mean 5.1977
_diffrn_detector_type Atlas
_diffrn_measured_fraction_theta_full 0.994
_diffrn_measured_fraction_theta_max 0.916
_diffrn_measurement_details
;
List of Runs (angles in degrees, time in seconds):

  # Type    Start    End  Width  t~exp~   \w     \q     \k     \f   Frames
#--------------------------------------------------------------------------
  1  \w   -113.00 -18.00   1.00    2.00    --  -41.65 -57.00 150.00   95
  2  \w    -74.00  34.00   1.00    2.00    --  -41.65  77.00-120.00  108
  3  \w   -105.00 -21.00   1.00    2.00    --  -41.65 -57.00   0.00   84
  4  \w     -7.00  70.00   1.00    2.00    --   41.65 -57.00   0.00   77
  5  \w     36.00 116.00   1.00    8.00    --  112.00-111.00   0.00   80
  6  \w     31.00 154.00   1.00    8.00    --  112.00 -15.00 120.00  123
  7  \w     37.00 137.00   1.00    8.00    --  112.00 -30.00  30.00  100
  8  \w     33.00  73.00   1.00    8.00    --  112.00 -94.00-120.00   40
  9  \w     65.00 122.00   1.00    8.00    --  112.00-126.00 123.00   57
 10  \w    106.00 131.00   1.00    8.00    --  112.00 111.00 -90.00   25
 11  \w    152.00 178.00   1.00    8.00    --  112.00 111.00 -90.00   26
 12  \w     72.00 123.00   1.00    8.00    --  112.00 178.00  30.00   51
 13  \w    108.00 178.00   1.00    8.00    --  112.00  30.00 120.00   70
 14  \w     36.00 102.00   1.00    8.00    --  112.00 -94.00 -90.00   66
 15  \w     30.00 108.00   1.00    8.00    --  112.00 -94.00 120.00   78
 16  \w     46.00 136.00   1.00    8.00    --  112.00 -45.00 -60.00   90
 17  \w     40.00 104.00   1.00    8.00    --  112.00-111.00-150.00   64
;
_diffrn_measurement_device 'four-circle diffractometer'
_diffrn_measurement_device_type 'SuperNova, Dual, Cu at zero, Atlas'
_diffrn_measurement_method '\w scans'
_diffrn_orient_matrix_type 'CrysAlisPro convention (1999,Acta A55,543-557)'
_diffrn_orient_matrix_UB_11 0.0596964000
_diffrn_orient_matrix_UB_12 -0.1131870000
_diffrn_orient_matrix_UB_13 -0.0212480000
_diffrn_orient_matrix_UB_21 0.1921401000
_diffrn_orient_matrix_UB_22 0.0382345000
_diffrn_orient_matrix_UB_23 -0.0199978000
_diffrn_orient_matrix_UB_31 0.0784816000
_diffrn_orient_matrix_UB_32 -0.0074046000
_diffrn_orient_matrix_UB_33 0.2214361000
_diffrn_radiation_monochromator mirror
_diffrn_radiation_probe x-ray
_diffrn_radiation_type CuK\a
_diffrn_radiation_wavelength 1.54184
_diffrn_reflns_av_R_equivalents 0.0182
_diffrn_reflns_av_unetI/netI 0.0213
_diffrn_reflns_Laue_measured_fraction_full 0.994
_diffrn_reflns_Laue_measured_fraction_max 0.916
_diffrn_reflns_limit_h_max 9
_diffrn_reflns_limit_h_min -9
_diffrn_reflns_limit_k_max 16
_diffrn_reflns_limit_k_min -15
_diffrn_reflns_limit_l_max 8
_diffrn_reflns_limit_l_min -6
_diffrn_reflns_number 4854
_diffrn_reflns_point_group_measured_fraction_full 0.702
_diffrn_reflns_point_group_measured_fraction_max 0.632
_diffrn_reflns_theta_full 67.684
_diffrn_reflns_theta_max 85.299
_diffrn_reflns_theta_min 3.433
_diffrn_source 'micro-focus sealed X-ray tube'
_diffrn_source_type 'SuperNova (Cu) X-ray Source'
_exptl_absorpt_coefficient_mu 0.832
_exptl_absorpt_correction_T_max 0.899
_exptl_absorpt_correction_T_min 0.746
_exptl_absorpt_correction_type analytical
_exptl_absorpt_process_details
;
CrysAlisPro 1.171.38.43 (Rigaku Oxford Diffraction, 2015)
Analytical numeric absorption correction using a multifaceted crystal
			model based on expressions derived by R.C. Clark & J.S. Reid.
(Clark, R. C. & Reid, J. S. (1995). Acta Cryst. A51, 887-897)
Empirical absorption correction using spherical harmonics,
 implemented in SCALE3 ABSPACK scaling algorithm.
;
_exptl_crystal_colour yellow
_exptl_crystal_colour_primary yellow
_exptl_crystal_density_diffrn 1.366
_exptl_crystal_description block
_exptl_crystal_F_000 280
_exptl_crystal_size_max 0.532
_exptl_crystal_size_mid 0.216
_exptl_crystal_size_min 0.133
_refine_diff_density_max 0.094
_refine_diff_density_min -0.105
_refine_diff_density_rms 0.022
_refine_ls_abs_structure_details
;
 Flack x determined using 462 quotients [(I+)-(I-)]/[(I+)+(I-)]
 (Parsons, Flack and Wagner, Acta Cryst. B69 (2013) 249-259).
;
_refine_ls_abs_structure_Flack 0.4(2)
_refine_ls_extinction_method none
_refine_ls_goodness_of_fit_ref 1.063
_refine_ls_hydrogen_treatment constr
_refine_ls_matrix_type full
_refine_ls_number_parameters 517
_refine_ls_number_reflns 1881
_refine_ls_number_restraints 484
_refine_ls_restrained_S_all 1.022
_refine_ls_R_factor_all 0.0351
_refine_ls_R_factor_gt 0.0334
_refine_ls_shift/su_max 0.000
_refine_ls_shift/su_mean 0.000
_refine_ls_structure_factor_coef Fsqd
_refine_ls_weighting_details 'w=1/[\s^2^(Fo^2^)+(0.0648P)^2^+0.0266P] where P=(Fo^2^+2Fc^2^)/3'
_refine_ls_weighting_scheme calc
_refine_ls_wR_factor_gt 0.0933
_refine_ls_wR_factor_ref 0.0962
_reflns_Friedel_coverage 0.373
_reflns_Friedel_fraction_full 0.406
_reflns_Friedel_fraction_max 0.346
_reflns_number_gt 1777
_reflns_number_total 1881
_reflns_threshold_expression 'I > 2\s(I)'
_cod_data_source_file d1nj00456e2.cif
_cod_data_source_block compound_2a
_cod_depositor_comments 'Adding full bibliography for 7060468--7060480.cif.'
_cod_database_code 7060475
_shelx_shelxl_version_number 2018/3
_chemical_oxdiff_formula 'C16 H12 F1 N1 O2'
_shelx_space_group_comment
;
The symmetry employed for this shelxl refinement is uniquely defined
by the following loop, which should always be used as a source of
symmetry information in preference to the above space-group names.
They are only intended as comments.
;
_reflns_odcompleteness_completeness 99.36
_reflns_odcompleteness_iscentric 1
_reflns_odcompleteness_theta 74.33
_olex2_refinement_description
;
1. Fixed Uiso
 At 1.2 times of:
  All C(H) groups
2. Restrained distances
 O1C-N1C \\sim O2C-N1C
 with sigma of 0.001
 O1C-C1C \\sim C1C-O2C
 with sigma of 0.001
 C5C-C1C \\sim C5B-C1B
 with sigma of 0.04
 N1C-O1C \\sim N1B-O1B
 with sigma of 0.02
 N1C-O2C \\sim N1B-O2B
 with sigma of 0.02
 N1C-C1C \\sim N1B-C1B
 with sigma of 0.02
 F1C-C14C \\sim F1B-C14B
 with sigma of 0.02
 C15C-C13C \\sim C15B-C13B
 with sigma of 0.04
 O2C-C1C \\sim O2B-C1B
 with sigma of 0.04
 C11C-C16C \\sim C11B-C16B
 with sigma of 0.02
 C11C-C12C \\sim C11B-C12B
 with sigma of 0.02
 C11C-C10C \\sim C11B-C10B
 with sigma of 0.02
 C6C-C2C \\sim C6B-C2B
 with sigma of 0.04
 C16C-C15C \\sim C16B-C15B
 with sigma of 0.02
 C15C-C14C \\sim C15B-C14B
 with sigma of 0.02
 C14C-C13C \\sim C14B-C13B
 with sigma of 0.02
 C16C-C10C \\sim C16B-C10B
 with sigma of 0.04
 C14C-C12C \\sim C14B-C12B
 with sigma of 0.04
 C13C-C12C \\sim C13B-C12B
 with sigma of 0.02
 C8C-C4C \\sim C8B-C4B
 with sigma of 0.04
 C9C-C8C \\sim C9B-C8B
 with sigma of 0.02
 C9C-C10C \\sim C9B-C10B
 with sigma of 0.02
 C7C-C3C \\sim C7B-C3B
 with sigma of 0.04
 C4C-C2C \\sim C4B-C2B
 with sigma of 0.04
 C8C-C7C \\sim C8B-C7B
 with sigma of 0.02
 C7C-C4C \\sim C7B-C4B
 with sigma of 0.02
 C4C-C5C \\sim C4B-C5B
 with sigma of 0.02
 C4C-C3C \\sim C4B-C3B
 with sigma of 0.02
 C5C-C6C \\sim C5B-C6B
 with sigma of 0.02
 C6C-C1C \\sim C6B-C1B
 with sigma of 0.02
 C12C-C10C \\sim C12B-C10B
 with sigma of 0.04
 C1C-C2C \\sim C1B-C2B
 with sigma of 0.02
 C9C-C7C \\sim C9B-C7B
 with sigma of 0.04
 C2C-C3C \\sim C2B-C3B
 with sigma of 0.02
 C8C-C10C \\sim C8B-C10B
 with sigma of 0.04
 N1C-C6C \\sim N1B-C6B
 with sigma of 0.04
 N1C-C2C \\sim N1B-C2B
 with sigma of 0.04
 C7C-C5C \\sim C7B-C5B
 with sigma of 0.04
 F1C-C15C \\sim F1B-C15B
 with sigma of 0.04
 F1C-C13C \\sim F1B-C13B
 with sigma of 0.04
 O1C-O2C \\sim O1B-O2B
 with sigma of 0.04
 C4C-C6C \\sim C4B-C6B
 with sigma of 0.04
 O1C-C1C \\sim O1B-C1B
 with sigma of 0.04
 C11C-C15C \\sim C11B-C15B
 with sigma of 0.04
 C11C-C13C \\sim C11B-C13B
 with sigma of 0.04
 C11C-C9C \\sim C11B-C9B
 with sigma of 0.04
 C5C-C3C \\sim C5B-C3B
 with sigma of 0.04
 C1C-C3C \\sim C1B-C3B
 with sigma of 0.04
 C16C-C14C \\sim C16B-C14B
 with sigma of 0.04
 C16C-C12C \\sim C16B-C12B
 with sigma of 0.04
3. Rigid body (RIGU) restrains
 All non-hydrogen atoms
 with sigma for 1-2 distances of 0.001 and sigma for 1-3 distances of 0.001
4. Others
 Fixed Sof: F1A(0.4) O1A(0.4) O2A(0.4) N1A(0.4) C1A(0.4) C2A(0.4) H2A(0.4)
 C3A(0.4) H3A(0.4) C4A(0.4) C5A(0.4) H5A(0.4) C6A(0.4) H6A(0.4) C7A(0.4)
 H7A(0.4) C8A(0.4) H8A(0.4) C9A(0.4) H9A(0.4) C10A(0.4) H10A(0.4) C11A(0.4)
 C12A(0.4) H12A(0.4) C13A(0.4) H13A(0.4) C14A(0.4) C15A(0.4) H15A(0.4)
 C16A(0.4) H16A(0.4) F1B(0.4) O1B(0.4) O2B(0.4) N1B(0.4) C1B(0.4) C2B(0.4)
 H2B(0.4) C3B(0.4) H3B(0.4) C4B(0.4) C5B(0.4) H5B(0.4) C6B(0.4) H6B(0.4)
 C7B(0.4) H7B(0.4) C8B(0.4) H8B(0.4) C9B(0.4) H9B(0.4) C10B(0.4) H10B(0.4)
 C11B(0.4) C12B(0.4) H12B(0.4) C13B(0.4) H13B(0.4) C14B(0.4) C15B(0.4)
 H15B(0.4) C16B(0.4) H16B(0.4) F1C(0.2) O1C(0.2) O2C(0.2) N1C(0.2) C4C(0.2)
 C5C(0.2) H5C(0.2) C6C(0.2) H6C(0.2) C1C(0.2) C2C(0.2) H2C(0.2) C3C(0.2)
 H3C(0.2) C7C(0.2) H7C(0.2) C8C(0.2) H8C(0.2) C9C(0.2) H9C(0.2) C10C(0.2)
 H10C(0.2) C11C(0.2) C16C(0.2) H16C(0.2) C15C(0.2) H15C(0.2) C14C(0.2)
 C13C(0.2) H13C(0.2) C12C(0.2) H12C(0.2)
5.a Aromatic/amide H refined with riding coordinates:
 C2A(H2A), C3A(H3A), C5A(H5A), C6A(H6A), C7A(H7A), C8A(H8A), C9A(H9A),
 C10A(H10A), C12A(H12A), C13A(H13A), C15A(H15A), C16A(H16A), C2B(H2B), C3B(H3B),
  C5B(H5B), C6B(H6B), C7B(H7B), C8B(H8B), C9B(H9B), C10B(H10B), C12B(H12B),
 C13B(H13B), C15B(H15B), C16B(H16B), C5C(H5C), C6C(H6C), C2C(H2C), C3C(H3C),
 C7C(H7C), C8C(H8C), C9C(H9C), C10C(H10C), C16C(H16C), C15C(H15C), C13C(H13C),
 C12C(H12C)
5.b Fitted hexagon refined as free rotating group:
 C4C(C5C,C6C,C1C,C2C,C3C), C11C(C16C,C15C,C14C,C13C,C12C)
;
_ins_header
;
TITL ek1926_a_Pc_small in Pc 
REM Pc (#7 in standard setting)
CELL 1.54184   7.376128  12.878279   7.126359  90.0000 104.7024  90.0000
ZERR    2.00   0.000357   0.000410   0.000224   0.0000   0.0040   0.0000
LATT -1
SYMM  x,-y, z+1/2 
SFAC C H N O F
UNIT 32.00 24.00 2.00 4.00 2.00
TREF
HKLF 4
END
;
_olex2_submission_special_instructions 'No special instructions were received'
_oxdiff_exptl_absorpt_empirical_details
;
Empirical correction (ABSPACK) includes:
- Absorption correction using spherical harmonics
- Frame scaling
;
_oxdiff_exptl_absorpt_empirical_full_max 1.521
_oxdiff_exptl_absorpt_empirical_full_min 0.660

loop_
_space_group_symop_operation_xyz
'x, y, z'
'x, -y, z+1/2'

loop_
_atom_site_label
_atom_site_type_symbol
_atom_site_fract_x
_atom_site_fract_y
_atom_site_fract_z
_atom_site_U_iso_or_equiv
_atom_site_adp_type
_atom_site_occupancy
_atom_site_site_symmetry_order
_atom_site_calc_flag
_atom_site_refinement_flags_posn
_atom_site_refinement_flags_adp
_atom_site_refinement_flags_occupancy
_atom_site_disorder_assembly
_atom_site_disorder_group
F1A F 1.4901(11) 0.9102(5) 1.1098(10) 0.0478(15) Uani 0.4 1 d . U P A 1
O1A O -0.3490(10) 0.5195(6) -0.2031(14) 0.0590(16) Uani 0.4 1 d . U P A 1
O2A O -0.4550(11) 0.6339(5) -0.0318(14) 0.0556(15) Uani 0.4 1 d . U P A 1
N1A N -0.3212(15) 0.5886(8) -0.071(2) 0.0403(17) Uani 0.4 1 d . U P A 1
C1A C -0.1281(12) 0.6102(7) 0.0438(16) 0.0344(17) Uani 0.4 1 d . U P A 1
C2A C -0.0975(12) 0.6973(6) 0.1654(13) 0.0353(16) Uani 0.4 1 d . U P A 1
H2A H -0.199986 0.739819 0.175050 0.042 Uiso 0.4 1 calc R . P A 1
C3A C 0.0821(12) 0.7160(7) 0.2649(16) 0.0356(17) Uani 0.4 1 d . U P A 1
H3A H 0.108112 0.774008 0.342385 0.043 Uiso 0.4 1 calc R . P A 1
C4A C 0.2303(12) 0.6493(7) 0.2535(14) 0.0362(16) Uani 0.4 1 d . U P A 1
C5A C 0.1928(11) 0.5609(7) 0.1349(15) 0.0392(18) Uani 0.4 1 d . U P A 1
H5A H 0.293564 0.515752 0.130948 0.047 Uiso 0.4 1 calc R . P A 1
C6A C 0.0146(13) 0.5417(8) 0.0290(16) 0.0340(17) Uani 0.4 1 d . U P A 1
H6A H -0.011540 0.484680 -0.050956 0.041 Uiso 0.4 1 calc R . P A 1
C7A C 0.4304(12) 0.6705(8) 0.3688(16) 0.049(2) Uani 0.4 1 d . U P A 1
H7A H 0.522226 0.620592 0.360556 0.059 Uiso 0.4 1 calc R . P A 1
C8A C 0.495(2) 0.7472(12) 0.478(2) 0.045(3) Uani 0.4 1 d . U P A 1
H8A H 0.406300 0.797460 0.491478 0.054 Uiso 0.4 1 calc R . P A 1
C9A C 0.6931(15) 0.7621(9) 0.5803(17) 0.046(2) Uani 0.4 1 d . U P A 1
H9A H 0.779501 0.710019 0.568093 0.055 Uiso 0.4 1 calc R . P A 1
C10A C 0.7671(12) 0.8403(6) 0.6894(15) 0.0438(18) Uani 0.4 1 d . U P A 1
H10A H 0.680638 0.893567 0.695018 0.053 Uiso 0.4 1 calc R . P A 1
C11A C 0.9566(13) 0.8555(9) 0.7986(15) 0.0401(19) Uani 0.4 1 d . U P A 1
C12A C 0.9995(16) 0.9408(7) 0.9170(16) 0.0446(18) Uani 0.4 1 d . U P A 1
H12A H 0.900155 0.986023 0.925051 0.054 Uiso 0.4 1 calc R . P A 1
C13A C 1.1817(15) 0.9600(6) 1.0209(13) 0.0397(15) Uani 0.4 1 d . U P A 1
H13A H 1.210359 1.017537 1.099246 0.048 Uiso 0.4 1 calc R . P A 1
C14A C 1.3156(14) 0.8933(7) 1.0054(15) 0.0394(17) Uani 0.4 1 d . U P A 1
C15A C 1.2798(12) 0.8040(7) 0.8845(15) 0.0325(17) Uani 0.4 1 d . U P A 1
H15A H 1.380103 0.759383 0.876662 0.039 Uiso 0.4 1 calc R . P A 1
C16A C 1.0975(14) 0.7867(8) 0.7831(16) 0.0361(18) Uani 0.4 1 d . U P A 1
H16A H 1.068024 0.729309 0.704409 0.043 Uiso 0.4 1 calc R . P A 1
F1B F -0.3839(13) 0.5866(9) -0.0825(16) 0.072(3) Uani 0.4 1 d D U P B 2
O1B O 1.5652(7) 0.8735(5) 1.0789(10) 0.0532(13) Uani 0.4 1 d D U P B 2
O2B O 1.4508(10) 0.9838(5) 1.2396(11) 0.0630(17) Uani 0.4 1 d D U P B 2
N1B N 1.4314(12) 0.9248(9) 1.1161(17) 0.0364(17) Uani 0.4 1 d D U P B 2
C1B C 1.2447(10) 0.8980(7) 1.0004(14) 0.0316(16) Uani 0.4 1 d D U P B 2
C2B C 1.1046(11) 0.9633(6) 1.0150(14) 0.0329(18) Uani 0.4 1 d D U P B 2
H2B H 1.129275 1.020293 1.095050 0.039 Uiso 0.4 1 calc R . P B 2
C3B C 0.9227(10) 0.9425(5) 0.9063(11) 0.0291(13) Uani 0.4 1 d D U P B 2
H3B H 0.821337 0.986506 0.913598 0.035 Uiso 0.4 1 calc R . P B 2
C4B C 0.8829(10) 0.8560(5) 0.7825(11) 0.0267(13) Uani 0.4 1 d D U P B 2
C5B C 1.0295(12) 0.7909(6) 0.7770(14) 0.0298(15) Uani 0.4 1 d D U P B 2
H5B H 1.006001 0.732835 0.699618 0.036 Uiso 0.4 1 calc R . P B 2
C6B C 1.2113(11) 0.8098(6) 0.8841(14) 0.0339(15) Uani 0.4 1 d D U P B 2
H6B H 1.312615 0.764978 0.880539 0.041 Uiso 0.4 1 calc R . P B 2
C7B C 0.6925(10) 0.8401(4) 0.6744(9) 0.0265(12) Uani 0.4 1 d D U P B 2
H7B H 0.603738 0.892892 0.675485 0.032 Uiso 0.4 1 calc R . P B 2
C8B C 0.6238(14) 0.7534(6) 0.5661(12) 0.0257(16) Uani 0.4 1 d D U P B 2
H8B H 0.709233 0.699298 0.562719 0.031 Uiso 0.4 1 calc R . P B 2
C9B C 0.4293(12) 0.7442(7) 0.4609(12) 0.0303(19) Uani 0.4 1 d D U P B 2
H9B H 0.343133 0.797604 0.466674 0.036 Uiso 0.4 1 calc R . P B 2
C10B C 0.3629(11) 0.6602(6) 0.3512(11) 0.0341(15) Uani 0.4 1 d D U P B 2
H10B H 0.451460 0.608325 0.343557 0.041 Uiso 0.4 1 calc R . P B 2
C11B C 0.1604(12) 0.6461(7) 0.2440(13) 0.0333(17) Uani 0.4 1 d D U P B 2
C12B C 0.0113(14) 0.7115(6) 0.2496(14) 0.0339(17) Uani 0.4 1 d D U P B 2
H12B H 0.029891 0.768916 0.328509 0.041 Uiso 0.4 1 calc R . P B 2
C13B C -0.1639(14) 0.6892(9) 0.1357(17) 0.046(2) Uani 0.4 1 d D U P B 2
H13B H -0.266900 0.733609 0.135665 0.055 Uiso 0.4 1 calc R . P B 2
C14B C -0.1972(14) 0.6054(8) 0.0216(15) 0.043(2) Uani 0.4 1 d D U P B 2
C15B C -0.0555(14) 0.5384(8) 0.0096(14) 0.045(2) Uani 0.4 1 d D U P B 2
H15B H -0.078427 0.482159 -0.072034 0.054 Uiso 0.4 1 calc R . P B 2
C16B C 0.1222(13) 0.5580(7) 0.1237(14) 0.0377(17) Uani 0.4 1 d D U P B 2
H16B H 0.223052 0.512222 0.123252 0.045 Uiso 0.4 1 calc R . P B 2
F1C F 1.426(2) 0.9652(13) 1.137(3) 0.092(5) Uani 0.2 1 d D U P C 3
O1C O -0.2925(17) 0.4901(11) -0.149(2) 0.080(5) Uani 0.2 1 d D U P C 3
O2C O -0.4845(14) 0.5992(13) -0.071(3) 0.076(4) Uani 0.2 1 d D U P C 3
N1C N -0.332(2) 0.5613(14) -0.064(3) 0.052(4) Uani 0.2 1 d D U P C 3
C4C C 0.1516(11) 0.7014(8) 0.2929(13) 0.034(2) Uani 0.2 1 d D U P C 3
C5C C 0.1703(12) 0.6101(8) 0.1983(16) 0.032(2) Uani 0.2 1 d DG U P C 3
H5C H 0.291430 0.579308 0.214522 0.039 Uiso 0.2 1 calc R . P C 3
C6C C 0.0079(16) 0.5650(8) 0.0792(19) 0.038(3) Uani 0.2 1 d DG U P C 3
H6C H 0.020396 0.503975 0.015892 0.046 Uiso 0.2 1 calc R . P C 3
C1C C -0.1732(13) 0.6111(11) 0.055(2) 0.038(4) Uani 0.2 1 d DG U P C 3
C2C C -0.1919(11) 0.7023(10) 0.150(2) 0.038(3) Uani 0.2 1 d DG U P C 3
H2C H -0.313006 0.733121 0.133352 0.046 Uiso 0.2 1 calc R . P C 3
C3C C -0.0295(14) 0.7474(6) 0.2686(14) 0.034(2) Uani 0.2 1 d DG U P C 3
H3C H -0.041974 0.808456 0.331983 0.041 Uiso 0.2 1 calc R . P C 3
C7C C 0.3032(18) 0.7525(9) 0.4126(18) 0.039(2) Uani 0.2 1 d D U P C 3
H7C H 0.269451 0.810668 0.472119 0.047 Uiso 0.2 1 calc R . P C 3
C8C C 0.495(3) 0.730(3) 0.455(5) 0.043(5) Uani 0.2 1 d D U P C 3
H8C H 0.537190 0.673226 0.397356 0.052 Uiso 0.2 1 calc R . P C 3
C9C C 0.631(2) 0.7895(13) 0.585(3) 0.035(3) Uani 0.2 1 d D U P C 3
H9C H 0.595078 0.850517 0.635265 0.042 Uiso 0.2 1 calc R . P C 3
C10C C 0.8168(17) 0.7539(9) 0.6344(17) 0.041(2) Uani 0.2 1 d D U P C 3
H10C H 0.843933 0.690890 0.585033 0.049 Uiso 0.2 1 calc R . P C 3
C11C C 0.9762(14) 0.8099(11) 0.7609(18) 0.043(3) Uani 0.2 1 d D U P C 3
C16C C 1.1648(18) 0.7726(10) 0.793(2) 0.055(4) Uani 0.2 1 d DG U P C 3
H16C H 1.190024 0.713374 0.730564 0.066 Uiso 0.2 1 calc R . P C 3
C15C C 1.3157(13) 0.8240(14) 0.917(3) 0.062(4) Uani 0.2 1 d DG U P C 3
H15C H 1.441855 0.799040 0.937814 0.074 Uiso 0.2 1 calc R . P C 3
C14C C 1.278(2) 0.9125(14) 1.009(3) 0.066(6) Uani 0.2 1 d DG U P C 3
C13C C 1.089(3) 0.9498(11) 0.978(3) 0.064(6) Uani 0.2 1 d DG U P C 3
H13C H 1.064103 1.009009 1.039597 0.077 Uiso 0.2 1 calc R . P C 3
C12C C 0.9385(17) 0.8984(11) 0.853(2) 0.048(3) Uani 0.2 1 d DG U P C 3
H12C H 0.812268 0.923344 0.832348 0.058 Uiso 0.2 1 calc R . P C 3

loop_
_atom_site_aniso_label
_atom_site_aniso_U_11
_atom_site_aniso_U_22
_atom_site_aniso_U_33
_atom_site_aniso_U_23
_atom_site_aniso_U_13
_atom_site_aniso_U_12
F1A 0.052(3) 0.040(3) 0.044(2) -0.009(2) 0.001(3) 0.003(3)
O1A 0.035(3) 0.056(3) 0.079(4) -0.022(3) 0.001(2) -0.001(2)
O2A 0.036(2) 0.049(3) 0.082(4) 0.000(3) 0.017(3) 0.005(2)
N1A 0.027(3) 0.032(3) 0.060(4) 0.001(3) 0.009(2) -0.005(2)
C1A 0.023(2) 0.033(3) 0.049(4) 0.000(2) 0.012(2) -0.006(2)
C2A 0.032(3) 0.027(3) 0.049(4) 0.001(2) 0.014(3) -0.001(3)
C3A 0.033(3) 0.035(3) 0.042(4) -0.002(3) 0.016(3) -0.003(3)
C4A 0.032(3) 0.038(3) 0.042(3) 0.005(2) 0.015(3) 0.000(2)
C5A 0.031(3) 0.037(3) 0.052(4) 0.004(2) 0.015(3) 0.003(3)
C6A 0.034(3) 0.034(3) 0.038(4) 0.000(3) 0.016(3) 0.000(2)
C7A 0.033(3) 0.058(4) 0.055(4) 0.003(3) 0.011(3) -0.003(3)
C8A 0.036(4) 0.049(6) 0.051(6) 0.006(4) 0.013(3) 0.000(3)
C9A 0.039(4) 0.049(4) 0.051(4) 0.001(3) 0.013(3) -0.002(3)
C10A 0.032(3) 0.044(3) 0.056(4) 0.002(3) 0.011(3) 0.007(2)
C11A 0.031(3) 0.046(4) 0.044(4) 0.008(3) 0.010(3) 0.005(3)
C12A 0.041(4) 0.046(3) 0.048(4) 0.005(3) 0.014(3) 0.007(3)
C13A 0.048(3) 0.033(3) 0.038(3) 0.000(2) 0.012(3) 0.005(3)
C14A 0.046(3) 0.034(3) 0.036(3) 0.003(2) 0.006(3) 0.007(3)
C15A 0.029(3) 0.032(3) 0.036(3) 0.002(2) 0.007(3) 0.005(3)
C16A 0.031(3) 0.041(3) 0.035(3) 0.002(3) 0.006(3) 0.003(3)
F1B 0.050(4) 0.071(5) 0.070(4) 0.015(4) -0.028(4) -0.038(4)
O1B 0.0290(19) 0.060(3) 0.070(4) 0.002(3) 0.011(2) 0.019(2)
O2B 0.046(3) 0.068(3) 0.068(3) -0.031(3) 0.002(2) 0.001(2)
N1B 0.021(2) 0.039(4) 0.047(3) -0.003(3) 0.005(2) 0.006(2)
C1B 0.021(2) 0.033(3) 0.039(3) 0.004(2) 0.005(2) 0.005(2)
C2B 0.022(2) 0.030(3) 0.043(4) -0.005(3) 0.002(2) 0.005(2)
C3B 0.024(2) 0.028(3) 0.034(3) -0.0055(19) 0.006(2) 0.004(2)
C4B 0.026(3) 0.024(2) 0.029(3) -0.0009(17) 0.005(2) 0.001(2)
C5B 0.031(3) 0.024(3) 0.035(3) 0.002(2) 0.011(3) 0.005(2)
C6B 0.031(3) 0.034(3) 0.039(3) 0.002(2) 0.011(3) 0.008(2)
C7B 0.026(3) 0.025(2) 0.026(2) -0.0041(18) 0.002(2) 0.003(2)
C8B 0.033(4) 0.024(3) 0.020(2) -0.004(2) 0.008(3) 0.000(2)
C9B 0.034(4) 0.032(3) 0.024(3) -0.004(2) 0.005(3) -0.004(3)
C10B 0.039(3) 0.032(3) 0.029(3) -0.006(2) 0.003(3) -0.006(2)
C11B 0.039(3) 0.033(3) 0.025(3) -0.003(2) 0.003(3) -0.006(3)
C12B 0.038(4) 0.029(3) 0.033(3) -0.005(2) 0.006(3) -0.007(3)
C13B 0.037(4) 0.044(4) 0.049(4) 0.004(3) -0.003(3) -0.008(3)
C14B 0.039(4) 0.049(4) 0.033(4) 0.007(3) -0.008(3) -0.017(3)
C15B 0.056(4) 0.043(4) 0.028(3) -0.010(3) -0.006(3) -0.017(3)
C16B 0.040(4) 0.038(3) 0.032(3) -0.006(2) 0.002(3) -0.004(3)
F1C 0.061(7) 0.114(12) 0.091(9) 0.028(8) -0.002(7) -0.030(8)
O1C 0.046(6) 0.091(8) 0.109(11) -0.053(8) 0.030(6) -0.028(5)
O2C 0.043(4) 0.084(9) 0.097(9) -0.033(7) 0.014(4) -0.012(5)
N1C 0.047(4) 0.062(8) 0.051(7) -0.007(6) 0.018(4) -0.014(4)
C4C 0.042(3) 0.029(4) 0.036(5) 0.004(4) 0.020(3) 0.016(3)
C5C 0.039(4) 0.027(5) 0.038(6) 0.004(4) 0.024(4) 0.012(3)
C6C 0.044(5) 0.041(5) 0.039(6) -0.006(4) 0.027(4) 0.005(3)
C1C 0.038(4) 0.042(6) 0.042(7) -0.002(5) 0.023(4) -0.001(4)
C2C 0.041(4) 0.040(5) 0.037(6) 0.003(4) 0.015(4) 0.014(4)
C3C 0.040(4) 0.035(5) 0.033(5) 0.004(3) 0.019(3) 0.014(3)
C7C 0.041(3) 0.041(5) 0.040(5) -0.002(4) 0.018(3) 0.015(3)
C8C 0.041(3) 0.042(9) 0.052(9) -0.003(6) 0.020(4) 0.017(4)
C9C 0.037(3) 0.025(6) 0.047(6) 0.008(5) 0.018(3) 0.021(3)
C10C 0.037(3) 0.047(5) 0.044(5) 0.020(4) 0.019(3) 0.025(3)
C11C 0.035(3) 0.050(7) 0.049(7) 0.021(5) 0.019(3) 0.025(4)
C16C 0.032(4) 0.072(8) 0.065(8) 0.027(6) 0.017(4) 0.026(4)
C15C 0.039(5) 0.087(9) 0.061(9) 0.040(6) 0.014(4) 0.008(5)
C14C 0.041(6) 0.089(10) 0.068(10) 0.025(7) 0.012(6) -0.008(6)
C13C 0.048(6) 0.081(10) 0.062(12) 0.006(8) 0.012(6) -0.002(6)
C12C 0.036(5) 0.054(7) 0.055(8) 0.009(5) 0.014(4) 0.017(4)

loop_
_atom_type_symbol
_atom_type_description
_atom_type_scat_dispersion_real
_atom_type_scat_dispersion_imag
_atom_type_scat_source
C C 0.0181 0.0091 'International Tables Vol C Tables 4.2.6.8 and 6.1.1.4'
H H 0.0000 0.0000 'International Tables Vol C Tables 4.2.6.8 and 6.1.1.4'
F F 0.0727 0.0534 'International Tables Vol C Tables 4.2.6.8 and 6.1.1.4'
N N 0.0311 0.0180 'International Tables Vol C Tables 4.2.6.8 and 6.1.1.4'
O O 0.0492 0.0322 'International Tables Vol C Tables 4.2.6.8 and 6.1.1.4'

loop_
_exptl_crystal_face_index_h
_exptl_crystal_face_index_k
_exptl_crystal_face_index_l
_exptl_crystal_face_perp_dist
-3 -1 4 0.1020
3 1 -4 0.1020
-1 -1 5 0.1490
1 1 -5 0.1860
0 1 0 0.0647
0 -1 0 0.0687
5 1 -1 0.2132
-5 -1 1 0.1472
1 -7 2 0.1090
4 -1 -3 0.1286
-3 5 2 0.0970
3 -6 -2 0.0979

loop_
_geom_angle_atom_site_label_1
_geom_angle_atom_site_label_2
_geom_angle_atom_site_label_3
_geom_angle
_geom_angle_site_symmetry_1
_geom_angle_site_symmetry_3
_geom_angle_publ_flag
O1A N1A C1A 120.9(7) . . ?
O2A N1A O1A 121.9(9) . . ?
O2A N1A C1A 117.1(9) . . ?
C2A C1A N1A 119.5(7) . . ?
C6A C1A N1A 116.3(8) . . ?
C6A C1A C2A 124.1(8) . . ?
C1A C2A H2A 121.1 . . ?
C3A C2A C1A 117.8(7) . . ?
C3A C2A H2A 121.1 . . ?
C2A C3A H3A 120.0 . . ?
C2A C3A C4A 120.0(7) . . ?
C4A C3A H3A 120.0 . . ?
C3A C4A C5A 120.6(7) . . ?
C3A C4A C7A 119.2(8) . . ?
C5A C4A C7A 120.2(7) . . ?
C4A C5A H5A 119.6 . . ?
C6A C5A C4A 120.8(7) . . ?
C6A C5A H5A 119.6 . . ?
C1A C6A H6A 121.7 . . ?
C5A C6A C1A 116.7(8) . . ?
C5A C6A H6A 121.7 . . ?
C4A C7A H7A 115.1 . . ?
C8A C7A C4A 129.8(10) . . ?
C8A C7A H7A 115.1 . . ?
C7A C8A H8A 117.1 . . ?
C7A C8A C9A 125.7(13) . . ?
C9A C8A H8A 117.1 . . ?
C8A C9A H9A 116.0 . . ?
C10A C9A C8A 127.9(11) . . ?
C10A C9A H9A 116.0 . . ?
C9A C10A H10A 115.1 . . ?
C9A C10A C11A 129.7(9) . . ?
C11A C10A H10A 115.1 . . ?
C12A C11A C10A 119.9(10) . . ?
C16A C11A C10A 118.9(10) . . ?
C16A C11A C12A 121.1(9) . . ?
C11A C12A H12A 119.1 . . ?
C13A C12A C11A 121.8(9) . . ?
C13A C12A H12A 119.1 . . ?
C12A C13A H13A 121.7 . . ?
C14A C13A C12A 116.6(7) . . ?
C14A C13A H13A 121.7 . . ?
F1A C14A C13A 116.5(8) . . ?
F1A C14A C15A 119.5(7) . . ?
C13A C14A C15A 124.0(8) . . ?
C14A C15A H15A 120.9 . . ?
C16A C15A C14A 118.2(7) . . ?
C16A C15A H15A 120.9 . . ?
C11A C16A H16A 120.9 . . ?
C15A C16A C11A 118.3(8) . . ?
C15A C16A H16A 120.9 . . ?
O1B N1B C1B 112.9(8) . . ?
O2B N1B O1B 124.8(9) . . ?
O2B N1B C1B 122.1(8) . . ?
C2B C1B N1B 113.8(7) . . ?
C2B C1B C6B 123.0(7) . . ?
C6B C1B N1B 123.2(7) . . ?
C1B C2B H2B 121.7 . . ?
C1B C2B C3B 116.7(7) . . ?
C3B C2B H2B 121.7 . . ?
C2B C3B H3B 118.8 . . ?
C2B C3B C4B 122.3(6) . . ?
C4B C3B H3B 118.8 . . ?
C5B C4B C3B 118.4(6) . . ?
C5B C4B C7B 122.6(6) . . ?
C7B C4B C3B 119.0(6) . . ?
C4B C5B H5B 119.9 . . ?
C4B C5B C6B 120.3(7) . . ?
C6B C5B H5B 119.9 . . ?
C1B C6B H6B 120.4 . . ?
C5B C6B C1B 119.2(7) . . ?
C5B C6B H6B 120.4 . . ?
C4B C7B H7B 116.8 . . ?
C8B C7B C4B 126.4(6) . . ?
C8B C7B H7B 116.8 . . ?
C7B C8B H8B 118.7 . . ?
C7B C8B C9B 122.6(9) . . ?
C9B C8B H8B 118.7 . . ?
C8B C9B H9B 118.7 . . ?
C10B C9B C8B 122.6(8) . . ?
C10B C9B H9B 118.7 . . ?
C9B C10B H10B 117.9 . . ?
C9B C10B C11B 124.3(8) . . ?
C11B C10B H10B 117.9 . . ?
C12B C11B C10B 125.0(7) . . ?
C12B C11B C16B 118.9(7) . . ?
C16B C11B C10B 116.1(8) . . ?
C11B C12B H12B 121.4 . . ?
C13B C12B C11B 117.1(8) . . ?
C13B C12B H12B 121.4 . . ?
C12B C13B H13B 118.5 . . ?
C12B C13B C14B 123.1(9) . . ?
C14B C13B H13B 118.5 . . ?
C13B C14B F1B 118.6(10) . . ?
C15B C14B F1B 119.0(9) . . ?
C15B C14B C13B 122.4(8) . . ?
C14B C15B H15B 122.0 . . ?
C14B C15B C16B 116.0(7) . . ?
C16B C15B H15B 122.0 . . ?
C11B C16B H16B 118.8 . . ?
C15B C16B C11B 122.4(8) . . ?
C15B C16B H16B 118.8 . . ?
O1C N1C C1C 115.2(9) . . ?
O2C N1C O1C 129.4(19) . . ?
O2C N1C C1C 115.2(9) . . ?
C5C C4C C3C 120.0 . . ?
C7C C4C C5C 124.5(8) . . ?
C7C C4C C3C 115.5(8) . . ?
C4C C5C H5C 120.0 . . ?
C4C C5C C6C 120.0 . . ?
C6C C5C H5C 120.0 . . ?
C5C C6C H6C 120.0 . . ?
C1C C6C C5C 120.0 . . ?
C1C C6C H6C 120.0 . . ?
C6C C1C N1C 117.4(6) . . ?
C6C C1C C2C 120.0 . . ?
C2C C1C N1C 122.6(6) . . ?
C1C C2C H2C 120.0 . . ?
C3C C2C C1C 120.0 . . ?
C3C C2C H2C 120.0 . . ?
C4C C3C H3C 120.0 . . ?
C2C C3C C4C 120.0 . . ?
C2C C3C H3C 120.0 . . ?
C4C C7C H7C 115.7 . . ?
C8C C7C C4C 128.7(14) . . ?
C8C C7C H7C 115.7 . . ?
C7C C8C H8C 119.4 . . ?
C7C C8C C9C 121.1(19) . . ?
C9C C8C H8C 119.4 . . ?
C8C C9C H9C 121.6 . . ?
C10C C9C C8C 116.9(15) . . ?
C10C C9C H9C 121.6 . . ?
C9C C10C H10C 118.3 . . ?
C9C C10C C11C 123.4(13) . . ?
C11C C10C H10C 118.3 . . ?
C16C C11C C10C 119.9(11) . . ?
C16C C11C C12C 120.0 . . ?
C12C C11C C10C 120.1(11) . . ?
C11C C16C H16C 120.0 . . ?
C15C C16C C11C 120.0 . . ?
C15C C16C H16C 120.0 . . ?
C16C C15C H15C 120.0 . . ?
C14C C15C C16C 120.0 . . ?
C14C C15C H15C 120.0 . . ?
C15C C14C F1C 121.4(14) . . ?
C15C C14C C13C 120.0 . . ?
C13C C14C F1C 118.6(14) . . ?
C14C C13C H13C 120.0 . . ?
C12C C13C C14C 120.0 . . ?
C12C C13C H13C 120.0 . . ?
C11C C12C H12C 120.0 . . ?
C13C C12C C11C 120.0 . . ?
C13C C12C H12C 120.0 . . ?

loop_
_geom_bond_atom_site_label_1
_geom_bond_atom_site_label_2
_geom_bond_distance
_geom_bond_site_symmetry_2
_geom_bond_publ_flag
F1A C14A 1.304(11) . ?
O1A N1A 1.296(13) . ?
O2A N1A 1.215(12) . ?
N1A C1A 1.448(11) . ?
C1A C2A 1.418(10) . ?
C1A C6A 1.371(9) . ?
C2A H2A 0.9300 . ?
C2A C3A 1.326(10) . ?
C3A H3A 0.9300 . ?
C3A C4A 1.381(10) . ?
C4A C5A 1.420(11) . ?
C4A C7A 1.488(10) . ?
C5A H5A 0.9300 . ?
C5A C6A 1.334(11) . ?
C6A H6A 0.9300 . ?
C7A H7A 0.9300 . ?
C7A C8A 1.283(15) . ?
C8A H8A 0.9300 . ?
C8A C9A 1.433(12) . ?
C9A H9A 0.9300 . ?
C9A C10A 1.313(13) . ?
C10A H10A 0.9300 . ?
C10A C11A 1.399(11) . ?
C11A C12A 1.388(15) . ?
C11A C16A 1.366(11) . ?
C12A H12A 0.9300 . ?
C12A C13A 1.353(12) . ?
C13A H13A 0.9300 . ?
C13A C14A 1.310(11) . ?
C14A C15A 1.439(10) . ?
C15A H15A 0.9300 . ?
C15A C16A 1.343(10) . ?
C16A H16A 0.9300 . ?
F1B C14B 1.378(8) . ?
O1B N1B 1.246(8) . ?
O2B N1B 1.167(13) . ?
N1B C1B 1.428(9) . ?
C1B C2B 1.331(9) . ?
C1B C6B 1.407(10) . ?
C2B H2B 0.9300 . ?
C2B C3B 1.367(8) . ?
C3B H3B 0.9300 . ?
C3B C4B 1.424(8) . ?
C4B C5B 1.348(9) . ?
C4B C7B 1.403(8) . ?
C5B H5B 0.9300 . ?
C5B C6B 1.357(9) . ?
C6B H6B 0.9300 . ?
C7B H7B 0.9300 . ?
C7B C8B 1.388(8) . ?
C8B H8B 0.9300 . ?
C8B C9B 1.411(8) . ?
C9B H9B 0.9300 . ?
C9B C10B 1.362(9) . ?
C10B H10B 0.9300 . ?
C10B C11B 1.470(9) . ?
C11B C12B 1.364(11) . ?
C11B C16B 1.423(10) . ?
C12B H12B 0.9300 . ?
C12B C13B 1.347(9) . ?
C13B H13B 0.9300 . ?
C13B C14B 1.353(12) . ?
C14B C15B 1.347(13) . ?
C15B H15B 0.9300 . ?
C15B C16B 1.355(9) . ?
C16B H16B 0.9300 . ?
F1C C14C 1.402(16) . ?
O1C N1C 1.182(11) . ?
O2C N1C 1.182(11) . ?
N1C C1C 1.399(18) . ?
C4C C5C 1.3900 . ?
C4C C3C 1.3900 . ?
C4C C7C 1.377(14) . ?
C5C H5C 0.9300 . ?
C5C C6C 1.3900 . ?
C6C H6C 0.9300 . ?
C6C C1C 1.3900 . ?
C1C C2C 1.3900 . ?
C2C H2C 0.9300 . ?
C2C C3C 1.3900 . ?
C3C H3C 0.9300 . ?
C7C H7C 0.9300 . ?
C7C C8C 1.35(2) . ?
C8C H8C 0.9300 . ?
C8C C9C 1.41(2) . ?
C9C H9C 0.9300 . ?
C9C C10C 1.363(15) . ?
C10C H10C 0.9300 . ?
C10C C11C 1.463(15) . ?
C11C C16C 1.3900 . ?
C11C C12C 1.3900 . ?
C16C H16C 0.9300 . ?
C16C C15C 1.3900 . ?
C15C H15C 0.9300 . ?
C15C C14C 1.3900 . ?
C14C C13C 1.3900 . ?
C13C H13C 0.9300 . ?
C13C C12C 1.3900 . ?
C12C H12C 0.9300 . ?

loop_
_geom_torsion_atom_site_label_1
_geom_torsion_atom_site_label_2
_geom_torsion_atom_site_label_3
_geom_torsion_atom_site_label_4
_geom_torsion
_geom_torsion_site_symmetry_1
_geom_torsion_site_symmetry_2
_geom_torsion_site_symmetry_3
_geom_torsion_site_symmetry_4
_geom_torsion_publ_flag
F1A C14A C15A C16A 177.9(10) . . . . ?
O1A N1A C1A C2A 169.6(11) . . . . ?
O1A N1A C1A C6A -11.6(15) . . . . ?
O2A N1A C1A C2A -14.1(15) . . . . ?
O2A N1A C1A C6A 164.6(10) . . . . ?
N1A C1A C2A C3A -178.3(9) . . . . ?
N1A C1A C6A C5A -179.8(9) . . . . ?
C1A C2A C3A C4A -2.5(13) . . . . ?
C2A C1A C6A C5A -1.1(13) . . . . ?
C2A C3A C4A C5A 0.4(13) . . . . ?
C2A C3A C4A C7A -178.9(8) . . . . ?
C3A C4A C5A C6A 1.5(13) . . . . ?
C3A C4A C7A C8A -3.7(18) . . . . ?
C4A C5A C6A C1A -1.1(13) . . . . ?
C4A C7A C8A C9A -178.4(12) . . . . ?
C5A C4A C7A C8A 177.0(15) . . . . ?
C6A C1A C2A C3A 3.0(14) . . . . ?
C7A C4A C5A C6A -179.1(8) . . . . ?
C7A C8A C9A C10A 178.1(14) . . . . ?
C8A C9A C10A C11A 176.6(13) . . . . ?
C9A C10A C11A C12A -174.4(10) . . . . ?
C9A C10A C11A C16A 7.0(15) . . . . ?
C10A C11A C12A C13A -178.1(8) . . . . ?
C10A C11A C16A C15A 178.0(9) . . . . ?
C11A C12A C13A C14A -0.6(13) . . . . ?
C12A C11A C16A C15A -0.5(14) . . . . ?
C12A C13A C14A F1A -178.1(8) . . . . ?
C12A C13A C14A C15A 0.9(13) . . . . ?
C13A C14A C15A C16A -1.1(14) . . . . ?
C14A C15A C16A C11A 0.8(14) . . . . ?
C16A C11A C12A C13A 0.4(14) . . . . ?
F1B C14B C15B C16B -176.3(9) . . . . ?
O1B N1B C1B C2B -169.0(10) . . . . ?
O1B N1B C1B C6B 12.0(16) . . . . ?
O2B N1B C1B C2B 15.8(16) . . . . ?
O2B N1B C1B C6B -163.3(12) . . . . ?
N1B C1B C2B C3B 179.4(9) . . . . ?
N1B C1B C6B C5B -179.2(9) . . . . ?
C1B C2B C3B C4B -0.3(13) . . . . ?
C2B C1B C6B C5B 1.8(15) . . . . ?
C2B C3B C4B C5B 2.0(12) . . . . ?
C2B C3B C4B C7B -179.6(7) . . . . ?
C3B C4B C5B C6B -1.7(11) . . . . ?
C3B C4B C7B C8B -171.1(7) . . . . ?
C4B C5B C6B C1B 0.0(13) . . . . ?
C4B C7B C8B C9B -179.8(7) . . . . ?
C5B C4B C7B C8B 7.3(11) . . . . ?
C6B C1B C2B C3B -1.6(14) . . . . ?
C7B C4B C5B C6B 179.9(8) . . . . ?
C7B C8B C9B C10B 178.5(8) . . . . ?
C8B C9B C10B C11B 178.0(7) . . . . ?
C9B C10B C11B C12B -4.3(13) . . . . ?
C9B C10B C11B C16B 174.3(9) . . . . ?
C10B C11B C12B C13B 177.1(9) . . . . ?
C10B C11B C16B C15B -176.5(8) . . . . ?
C11B C12B C13B C14B 1.2(16) . . . . ?
C12B C11B C16B C15B 2.2(14) . . . . ?
C12B C13B C14B F1B 176.8(11) . . . . ?
C12B C13B C14B C15B -1.6(17) . . . . ?
C13B C14B C15B C16B 2.1(14) . . . . ?
C14B C15B C16B C11B -2.4(14) . . . . ?
C16B C11B C12B C13B -1.5(13) . . . . ?
F1C C14C C13C C12C -179.1(19) . . . . ?
O1C N1C C1C C6C -8(3) . . . . ?
O1C N1C C1C C2C 173.1(16) . . . . ?
O2C N1C C1C C6C 175.2(18) . . . . ?
O2C N1C C1C C2C -4(3) . . . . ?
N1C C1C C2C C3C 179(2) . . . . ?
C4C C5C C6C C1C 0.0 . . . . ?
C4C C7C C8C C9C -178(2) . . . . ?
C5C C4C C3C C2C 0.0 . . . . ?
C5C C4C C7C C8C 3(3) . . . . ?
C5C C6C C1C N1C -179.1(19) . . . . ?
C5C C6C C1C C2C 0.0 . . . . ?
C6C C1C C2C C3C 0.0 . . . . ?
C1C C2C C3C C4C 0.0 . . . . ?
C3C C4C C5C C6C 0.0 . . . . ?
C3C C4C C7C C8C -176(3) . . . . ?
C7C C4C C5C C6C -179.5(12) . . . . ?
C7C C4C C3C C2C 179.5(11) . . . . ?
C7C C8C C9C C10C 173(3) . . . . ?
C8C C9C C10C C11C 177(2) . . . . ?
C9C C10C C11C C16C -174.9(14) . . . . ?
C9C C10C C11C C12C 7(2) . . . . ?
C10C C11C C16C C15C -178.2(14) . . . . ?
C10C C11C C12C C13C 178.2(14) . . . . ?
C11C C16C C15C C14C 0.0 . . . . ?
C16C C11C C12C C13C 0.0 . . . . ?
C16C C15C C14C F1C 179.0(19) . . . . ?
C16C C15C C14C C13C 0.0 . . . . ?
C15C C14C C13C C12C 0.0 . . . . ?
C14C C13C C12C C11C 0.0 . . . . ?
C12C C11C C16C C15C 0.0 . . . . ?

loop_
_exptl_oxdiff_crystal_face_indexfrac_h
_exptl_oxdiff_crystal_face_indexfrac_k
_exptl_oxdiff_crystal_face_indexfrac_l
_exptl_oxdiff_crystal_face_x
_exptl_oxdiff_crystal_face_y
_exptl_oxdiff_crystal_face_z
-3.0000 -1.0000 4.0000 -0.1509 -0.6946 0.6577
3.0000 1.0000 -4.0000 0.1509 0.6946 -0.6577
-1.0000 -1.0000 5.0000 -0.0527 -0.3304 1.0361
1.0000 1.0000 -5.0000 0.0527 0.3304 -1.0361
-0.0000 1.0000 0.0000 -0.1132 0.0382 -0.0074
0.0000 -1.0000 -0.0000 0.1132 -0.0382 0.0074
5.0000 1.0000 -1.0000 0.2065 1.0189 0.1636
-5.0000 -1.0000 1.0000 -0.2065 -1.0189 -0.1636
1.0000 -7.0000 2.0000 0.8095 -0.1155 0.5732
4.0000 -1.0000 -3.0000 0.4157 0.7903 -0.3430
-3.0000 5.0000 2.0000 -0.7875 -0.4252 0.1704
3.0000 -6.0000 -2.0000 0.9007 0.3870 -0.1630
